data_4126213
loop_
_publ_author_name
'Zhang, Fa-Guang'
'Marek, Ilan'

_publ_section_title
;
 Brook Rearrangement as Trigger for Carbene Generation: Synthesis of
 Stereodefined and Fully Substituted Cyclobutenes.
;
_journal_issue 24
_journal_name_full 'Journal of the American Chemical Society'
_journal_page_first 8364
_journal_page_last 8370
_journal_paper_doi 10.1021/jacs.7b04255
_journal_volume 139
_journal_year 2017
_chemical_absolute_configuration unk
_chemical_formula_moiety 'C24 H27 N O4'
_chemical_formula_sum 'C24 H27 N O4'
_chemical_formula_weight 393.47
_chemical_name_common 'Marek116 (Fa-Guang)'
_chemical_name_systematic
; 
 ? 
;
_space_group_IT_number 2
_symmetry_cell_setting triclinic
_symmetry_space_group_name_Hall '-P 1'
_symmetry_space_group_name_H-M 'P -1'
_atom_sites_solution_hydrogens geom
_atom_sites_solution_primary direct
_atom_sites_solution_secondary difmap
_audit_creation_method SHELXL-97
_cell_angle_alpha 104.70(10)
_cell_angle_beta 92.47(2)
_cell_angle_gamma 109.332(12)
_cell_formula_units_Z 2
_cell_length_a 8.780(6)
_cell_length_b 9.429(4)
_cell_length_c 14.132(7)
_cell_measurement_reflns_used 3284
_cell_measurement_temperature 293(2)
_cell_measurement_theta_max 24.78
_cell_measurement_theta_min 2.37
_cell_volume 1057.4(12)
_computing_cell_refinement 'DENZO HKL2000 (Otwinowski & Minor 1997)'
_computing_data_collection 'Collect (Nonius, 2006)'
_computing_data_reduction 'DENZO HKL2000 (Otwinowski & Minor 1997)'
_computing_molecular_graphics 'Mercury 3.7'
_computing_structure_refinement 'SHELXL-97 (Sheldrick, 1997)'
_computing_structure_solution 'SHELXS-97 (Sheldrick, 1990)'
_diffrn_ambient_temperature 293(2)
_diffrn_detector_area_resol_mean 95
_diffrn_measured_fraction_theta_full 0.979
_diffrn_measured_fraction_theta_max 0.979
_diffrn_measurement_device_type 'Nonius KappaCCD'
_diffrn_measurement_method 'phi- and omega-scans'
_diffrn_radiation_monochromator graphite
_diffrn_radiation_source 'fine-focus sealed tube'
_diffrn_radiation_type MoK\a
_diffrn_radiation_wavelength 0.71073
_diffrn_reflns_av_R_equivalents 0.0690
_diffrn_reflns_av_sigmaI/netI 0.0404
_diffrn_reflns_limit_h_max 10
_diffrn_reflns_limit_h_min 0
_diffrn_reflns_limit_k_max 10
_diffrn_reflns_limit_k_min -11
_diffrn_reflns_limit_l_max 16
_diffrn_reflns_limit_l_min -16
_diffrn_reflns_number 3554
_diffrn_reflns_theta_full 25.02
_diffrn_reflns_theta_max 25.02
_diffrn_reflns_theta_min 2.39
_diffrn_standards_decay_% none
_diffrn_standards_interval_count none
_diffrn_standards_interval_time none
_diffrn_standards_number none
_exptl_absorpt_coefficient_mu 0.084
_exptl_absorpt_correction_T_max 0.9678
_exptl_absorpt_correction_T_min 0.9533
_exptl_absorpt_correction_type multi-scan
_exptl_absorpt_process_details
;  
'HKL Denzo and Scalepack (Otwinowski & Minor 1997)'   
;
_exptl_crystal_colour colorless
_exptl_crystal_density_diffrn 1.236
_exptl_crystal_density_method 'not measured'
_exptl_crystal_description block
_exptl_crystal_F_000 420
_exptl_crystal_size_max 0.45
_exptl_crystal_size_mid 0.30
_exptl_crystal_size_min 0.27
_refine_diff_density_max 0.197
_refine_diff_density_min -0.209
_refine_diff_density_rms 0.028
_refine_ls_extinction_method none
_refine_ls_goodness_of_fit_ref 1.188
_refine_ls_hydrogen_treatment constr
_refine_ls_matrix_type full
_refine_ls_number_parameters 253
_refine_ls_number_reflns 3554
_refine_ls_number_restraints 0
_refine_ls_restrained_S_all 1.188
_refine_ls_R_factor_all 0.0969
_refine_ls_R_factor_gt 0.0853
_refine_ls_shift/su_max 0.000
_refine_ls_shift/su_mean 0.000
_refine_ls_structure_factor_coef Fsqd
_refine_ls_weighting_details 'calc w=1/[\s^2^(Fo^2^)+(0.0441P)^2^+0.5016P] where P=(Fo^2^+2Fc^2^)/3'
_refine_ls_weighting_scheme calc
_refine_ls_wR_factor_gt 0.1692
_refine_ls_wR_factor_ref 0.1743
_reflns_number_gt 3098
_reflns_number_total 3554
_reflns_threshold_expression >2sigma(I)
_cod_data_source_file ja7b04255_si_004.cif
_cod_data_source_block Marek116
_cod_depositor_comments 'Adding full bibliography for 4126213.cif.'
_cod_database_code 4126213

loop_
_symmetry_equiv_pos_as_xyz
'x, y, z'
'-x, -y, -z'

loop_
_atom_site_label
_atom_site_type_symbol
_atom_site_fract_x
_atom_site_fract_y
_atom_site_fract_z
_atom_site_U_iso_or_equiv
_atom_site_adp_type
_atom_site_occupancy
_atom_site_symmetry_multiplicity
_atom_site_calc_flag
_atom_site_refinement_flags
O1 O 1.0117(3) 0.7838(3) 0.36317(18) 0.1013(8) Uani 1 1 d .
O2 O 1.0329(2) 0.8675(2) 0.51939(16) 0.0787(6) Uani 1 1 d .
O3 O 0.19692(18) 0.4469(2) 0.33292(11) 0.0569(5) Uani 1 1 d .
O4 O 0.1993(2) 0.5804(3) 0.48641(14) 0.0831(7) Uani 1 1 d .
N1 N 0.9532(3) 0.7987(3) 0.43929(19) 0.0653(6) Uani 1 1 d .
C1 C 0.7771(3) 0.7318(3) 0.43405(18) 0.0528(6) Uani 1 1 d .
C2 C 0.6900(3) 0.6267(3) 0.34813(19) 0.0629(7) Uani 1 1 d .
H2 H 0.7418 0.5978 0.2944 0.076 Uiso 1 1 calc R
C3 C 0.5250(3) 0.5647(3) 0.34279(18) 0.0605(7) Uani 1 1 d .
H3 H 0.4633 0.4920 0.2849 0.073 Uiso 1 1 calc R
C4 C 0.4479(3) 0.6087(3) 0.42256(16) 0.0473(6) Uani 1 1 d .
C5 C 0.5399(3) 0.7143(3) 0.50838(17) 0.0547(6) Uani 1 1 d .
H5 H 0.4893 0.7433 0.5627 0.066 Uiso 1 1 calc R
C6 C 0.7050(3) 0.7767(3) 0.51435(18) 0.0575(6) Uani 1 1 d .
H6 H 0.7677 0.8488 0.5722 0.069 Uiso 1 1 calc R
C7 C 0.2696(3) 0.5464(3) 0.41938(17) 0.0514(6) Uani 1 1 d .
C8 C 0.0218(3) 0.3800(3) 0.32019(17) 0.0523(6) Uani 1 1 d .
H8A H -0.0252 0.4606 0.3236 0.063 Uiso 1 1 calc R
H8B H -0.0143 0.3296 0.3712 0.063 Uiso 1 1 calc R
C9 C -0.0286(3) 0.2620(3) 0.22023(16) 0.0469(6) Uani 1 1 d .
C10 C 0.0373(3) 0.1311(3) 0.21737(19) 0.0569(6) Uani 1 1 d .
H10A H 0.1543 0.1739 0.2294 0.085 Uiso 1 1 calc R
H10B H 0.0024 0.0552 0.1536 0.085 Uiso 1 1 calc R
H10C H -0.0030 0.0815 0.2673 0.085 Uiso 1 1 calc R
C11 C -0.0070(3) 0.3355(3) 0.12878(18) 0.0559(6) Uani 1 1 d .
C12 C -0.1877(3) 0.2652(4) 0.1086(2) 0.0673(7) Uani 1 1 d .
H12 H -0.2617 0.2639 0.0590 0.081 Uiso 1 1 calc R
C13 C -0.2095(3) 0.2050(3) 0.18426(18) 0.0534(6) Uani 1 1 d .
C14 C -0.35086(16) 0.10845(19) 0.21826(13) 0.0566(6) Uani 1 1 d G
C15 C -0.5025(2) 0.0530(2) 0.16096(13) 0.0804(9) Uani 1 1 d G
H15 H -0.5132 0.0802 0.1029 0.097 Uiso 1 1 calc R
C16 C -0.63800(15) -0.0431(2) 0.19051(18) 0.0995(13) Uani 1 1 d G
H16 H -0.7394 -0.0802 0.1522 0.119 Uiso 1 1 calc R
C17 C -0.6219(2) -0.0837(2) 0.27736(19) 0.0962(12) Uani 1 1 d G
H17 H -0.7126 -0.1480 0.2971 0.115 Uiso 1 1 calc R
C18 C -0.4703(3) -0.0283(2) 0.33465(14) 0.0819(9) Uani 1 1 d G
H18 H -0.4596 -0.0554 0.3927 0.098 Uiso 1 1 calc R
C19 C -0.33478(18) 0.0678(2) 0.30510(12) 0.0658(7) Uani 1 1 d G
H19 H -0.2333 0.1049 0.3434 0.079 Uiso 1 1 calc R
C20 C 0.0591(4) 0.5139(3) 0.1539(2) 0.0744(8) Uani 1 1 d .
H20A H -0.0051 0.5559 0.1984 0.112 Uiso 1 1 calc R
H20B H 0.0537 0.5448 0.0945 0.112 Uiso 1 1 calc R
H20C H 0.1704 0.5534 0.1846 0.112 Uiso 1 1 calc R
C21 C 0.0766(3) 0.2669(3) 0.04587(18) 0.0613(7) Uani 1 1 d .
H21A H 0.0361 0.1539 0.0331 0.074 Uiso 1 1 calc R
H21B H 0.0442 0.2894 -0.0136 0.074 Uiso 1 1 calc R
C22 C 0.2600(4) 0.3246(4) 0.0639(2) 0.0730(8) Uani 1 1 d .
H22A H 0.2934 0.3028 0.1234 0.088 Uiso 1 1 calc R
H22B H 0.3015 0.4374 0.0756 0.088 Uiso 1 1 calc R
C23 C 0.3370(4) 0.2515(4) -0.0203(2) 0.0803(9) Uani 1 1 d .
H23A H 0.4525 0.2819 0.0016 0.096 Uiso 1 1 calc R
H23B H 0.2893 0.1384 -0.0352 0.096 Uiso 1 1 calc R
C24 C 0.3179(5) 0.2957(4) -0.1119(2) 0.0933(11) Uani 1 1 d .
H24A H 0.3767 0.2516 -0.1594 0.140 Uiso 1 1 calc R
H24B H 0.3599 0.4079 -0.0976 0.140 Uiso 1 1 calc R
H24C H 0.2044 0.2565 -0.1383 0.140 Uiso 1 1 calc R

loop_
_atom_site_aniso_label
_atom_site_aniso_U_11
_atom_site_aniso_U_22
_atom_site_aniso_U_33
_atom_site_aniso_U_23
_atom_site_aniso_U_13
_atom_site_aniso_U_12
O1 0.0569(13) 0.120(2) 0.0929(16) 0.0028(14) 0.0268(12) 0.0062(12)
O2 0.0550(12) 0.0777(14) 0.0864(15) 0.0158(11) -0.0124(10) 0.0102(10)
O3 0.0399(9) 0.0639(10) 0.0486(9) 0.0017(8) 0.0080(7) 0.0056(7)
O4 0.0564(11) 0.0955(15) 0.0638(12) -0.0127(10) 0.0178(9) 0.0092(10)
N1 0.0499(13) 0.0615(14) 0.0743(16) 0.0113(12) 0.0046(12) 0.0129(11)
C1 0.0436(13) 0.0522(14) 0.0563(14) 0.0128(11) 0.0038(11) 0.0111(11)
C2 0.0503(15) 0.0758(18) 0.0508(14) 0.0067(13) 0.0126(11) 0.0148(13)
C3 0.0512(15) 0.0672(16) 0.0457(13) 0.0008(12) 0.0040(11) 0.0105(12)
C4 0.0486(13) 0.0442(12) 0.0438(12) 0.0100(10) 0.0077(10) 0.0115(10)
C5 0.0547(15) 0.0530(14) 0.0465(13) 0.0054(11) 0.0106(11) 0.0125(11)
C6 0.0538(15) 0.0520(14) 0.0524(14) 0.0032(11) 0.0010(11) 0.0100(11)
C7 0.0499(14) 0.0477(13) 0.0472(13) 0.0068(10) 0.0095(11) 0.0100(11)
C8 0.0405(12) 0.0593(14) 0.0499(13) 0.0113(11) 0.0092(10) 0.0111(11)
C9 0.0407(12) 0.0483(13) 0.0475(13) 0.0105(10) 0.0056(10) 0.0126(10)
C10 0.0525(14) 0.0560(14) 0.0614(15) 0.0153(12) 0.0064(12) 0.0193(12)
C11 0.0576(15) 0.0553(14) 0.0522(14) 0.0137(11) 0.0068(11) 0.0181(12)
C12 0.0578(16) 0.0834(19) 0.0608(16) 0.0195(14) -0.0034(13) 0.0270(14)
C13 0.0456(13) 0.0552(14) 0.0537(14) 0.0069(11) 0.0004(10) 0.0176(11)
C14 0.0400(13) 0.0503(14) 0.0700(16) 0.0020(12) 0.0063(11) 0.0151(11)
C15 0.0471(16) 0.079(2) 0.105(2) 0.0115(17) -0.0015(15) 0.0216(14)
C16 0.0411(16) 0.081(2) 0.149(4) 0.000(2) 0.0079(19) 0.0117(15)
C17 0.059(2) 0.0605(19) 0.142(3) -0.001(2) 0.040(2) 0.0067(15)
C18 0.078(2) 0.0569(17) 0.099(2) 0.0140(16) 0.0371(18) 0.0128(15)
C19 0.0546(16) 0.0572(16) 0.0737(18) 0.0104(13) 0.0160(13) 0.0097(12)
C20 0.098(2) 0.0632(17) 0.0702(18) 0.0249(14) 0.0224(16) 0.0326(16)
C21 0.0685(17) 0.0613(15) 0.0474(14) 0.0114(11) 0.0091(12) 0.0171(13)
C22 0.0667(18) 0.083(2) 0.0598(16) 0.0120(14) 0.0144(13) 0.0196(15)
C23 0.083(2) 0.085(2) 0.077(2) 0.0213(16) 0.0276(16) 0.0345(17)
C24 0.110(3) 0.096(2) 0.076(2) 0.0231(18) 0.0346(19) 0.036(2)

loop_
_atom_type_symbol
_atom_type_description
_atom_type_scat_dispersion_real
_atom_type_scat_dispersion_imag
_atom_type_scat_source
O O 0.0106 0.0060 'International Tables Vol C Tables 4.2.6.8 and 6.1.1.4'
N N 0.0061 0.0033 'International Tables Vol C Tables 4.2.6.8 and 6.1.1.4'
C C 0.0033 0.0016 'International Tables Vol C Tables 4.2.6.8 and 6.1.1.4'
H H 0.0000 0.0000 'International Tables Vol C Tables 4.2.6.8 and 6.1.1.4'

loop_
_geom_angle_atom_site_label_1
_geom_angle_atom_site_label_2
_geom_angle_atom_site_label_3
_geom_angle
C7 O3 C8 116.92(18)
O2 N1 O1 123.5(2)
O2 N1 C1 118.1(2)
O1 N1 C1 118.4(2)
C2 C1 C6 122.4(2)
C2 C1 N1 118.2(2)
C6 C1 N1 119.4(2)
C1 C2 C3 118.3(2)
C1 C2 H2 120.8
C3 C2 H2 120.8
C2 C3 C4 120.8(2)
C2 C3 H3 119.6
C4 C3 H3 119.6
C5 C4 C3 119.3(2)
C5 C4 C7 118.2(2)
C3 C4 C7 122.5(2)
C6 C5 C4 120.3(2)
C6 C5 H5 119.8
C4 C5 H5 119.8
C5 C6 C1 118.9(2)
C5 C6 H6 120.5
C1 C6 H6 120.5
O4 C7 O3 123.8(2)
O4 C7 C4 124.5(2)
O3 C7 C4 111.74(19)
O3 C8 C9 106.23(18)
O3 C8 H8A 110.5
C9 C8 H8A 110.5
O3 C8 H8B 110.5
C9 C8 H8B 110.5
H8A C8 H8B 108.7
C8 C9 C13 113.65(19)
C8 C9 C10 110.2(2)
C13 C9 C10 114.0(2)
C8 C9 C11 114.9(2)
C13 C9 C11 85.04(17)
C10 C9 C11 117.2(2)
C9 C10 H10A 109.5
C9 C10 H10B 109.5
H10A C10 H10B 109.5
C9 C10 H10C 109.5
H10A C10 H10C 109.5
H10B C10 H10C 109.5
C12 C11 C20 113.8(2)
C12 C11 C21 113.3(2)
C20 C11 C21 109.7(2)
C12 C11 C9 84.24(19)
C20 C11 C9 116.6(2)
C21 C11 C9 117.3(2)
C13 C12 C11 97.1(2)
C13 C12 H12 131.4
C11 C12 H12 131.4
C12 C13 C14 134.5(2)
C12 C13 C9 93.6(2)
C14 C13 C9 131.7(2)
C15 C14 C19 120.0
C15 C14 C13 119.05(15)
C19 C14 C13 120.92(16)
C14 C15 C16 120.0
C14 C15 H15 120.0
C16 C15 H15 120.0
C15 C16 C17 120.0
C15 C16 H16 120.0
C17 C16 H16 120.0
C18 C17 C16 120.0
C18 C17 H17 120.0
C16 C17 H17 120.0
C19 C18 C17 120.0
C19 C18 H18 120.0
C17 C18 H18 120.0
C18 C19 C14 120.0
C18 C19 H19 120.0
C14 C19 H19 120.0
C11 C20 H20A 109.5
C11 C20 H20B 109.5
H20A C20 H20B 109.5
C11 C20 H20C 109.5
H20A C20 H20C 109.5
H20B C20 H20C 109.5
C22 C21 C11 116.3(2)
C22 C21 H21A 108.2
C11 C21 H21A 108.2
C22 C21 H21B 108.2
C11 C21 H21B 108.2
H21A C21 H21B 107.4
C21 C22 C23 114.3(3)
C21 C22 H22A 108.7
C23 C22 H22A 108.7
C21 C22 H22B 108.7
C23 C22 H22B 108.7
H22A C22 H22B 107.6
C24 C23 C22 114.7(3)
C24 C23 H23A 108.6
C22 C23 H23A 108.6
C24 C23 H23B 108.6
C22 C23 H23B 108.6
H23A C23 H23B 107.6
C23 C24 H24A 109.5
C23 C24 H24B 109.5
H24A C24 H24B 109.5
C23 C24 H24C 109.5
H24A C24 H24C 109.5
H24B C24 H24C 109.5

loop_
_geom_bond_atom_site_label_1
_geom_bond_atom_site_label_2
_geom_bond_distance
O1 N1 1.208(3)
O2 N1 1.204(3)
O3 C7 1.317(3)
O3 C8 1.439(3)
O4 C7 1.187(3)
N1 C1 1.454(3)
C1 C2 1.360(4)
C1 C6 1.365(3)
C2 C3 1.362(4)
C2 H2 0.9300
C3 C4 1.384(3)
C3 H3 0.9300
C4 C5 1.373(4)
C4 C7 1.472(3)
C5 C6 1.362(4)
C5 H5 0.9300
C6 H6 0.9300
C8 C9 1.500(4)
C8 H8A 0.9700
C8 H8B 0.9700
C9 C13 1.515(3)
C9 C10 1.520(3)
C9 C11 1.604(4)
C10 H10A 0.9600
C10 H10B 0.9600
C10 H10C 0.9600
C11 C12 1.486(4)
C11 C20 1.525(4)
C11 C21 1.528(4)
C12 C13 1.325(4)
C12 H12 0.9300
C13 C14 1.458(3)
C14 C15 1.3900
C14 C19 1.3900
C15 C16 1.3900
C15 H15 0.9300
C16 C17 1.3900
C16 H16 0.9300
C17 C18 1.3900
C17 H17 0.9300
C18 C19 1.3900
C18 H18 0.9300
C19 H19 0.9300
C20 H20A 0.9600
C20 H20B 0.9600
C20 H20C 0.9600
C21 C22 1.505(4)
C21 H21A 0.9700
C21 H21B 0.9700
C22 C23 1.520(4)
C22 H22A 0.9700
C22 H22B 0.9700
C23 C24 1.476(5)
C23 H23A 0.9700
C23 H23B 0.9700
C24 H24A 0.9600
C24 H24B 0.9600
C24 H24C 0.9600
